data_4322535
loop_
_publ_author_name
'Lena Kakaliou'
Scanlon
'Baixin Qian'
'Sung W. Baek'
'Milton R. Smith'
'Douglas H. Motry'

_publ_section_title
;
 Five- and Six-Coordinate Group 4 Compounds Stabilized by \b-Ketiminate
 and Diketiminate Ligands: Syntheses and Comparisons between Solid-State
 and Solution Structures
;
_journal_name_full 'Inorganic Chemistry'
_journal_page_first 5964
_journal_page_last 5977
_journal_paper_doi 10.1021/ic981364j
_journal_volume 38
_journal_year 1999
_chemical_formula_sum 'C29 H38 Cl4 N2 O2 Ti'
_chemical_formula_weight 636.31
_chemical_name_systematic
; 
 ? 
;
_space_group_IT_number 2
_symmetry_cell_setting triclinic
_symmetry_space_group_name_Hall '-P 1'
_symmetry_space_group_name_H-M 'P -1'
_atom_sites_solution_hydrogens geom
_atom_sites_solution_primary direct
_atom_sites_solution_secondary difmap
_audit_creation_method SHELXL
_cell_angle_alpha 67.1821(7)
_cell_angle_beta 83.7061(7)
_cell_angle_gamma 77.7641(7)
_cell_formula_units_Z 2
_cell_length_a 8.16620(10)
_cell_length_b 14.8386(2)
_cell_length_c 14.9441(2)
_cell_measurement_temperature 132(2)
_cell_volume 1630.46(4)
_computing_structure_refinement 'SHELXL-93 (Sheldrick, 1993)'
_computing_structure_solution 'SHELXS-86 (Sheldrick, 1990)'
_diffrn_ambient_temperature 132(2)
_diffrn_radiation_monochromator graphite
_diffrn_radiation_source 'fine-focus sealed tube'
_diffrn_radiation_type MoK\a
_diffrn_radiation_wavelength 0.71069
_diffrn_reflns_av_R_equivalents 0.0260
_diffrn_reflns_av_sigmaI/netI 0.0340
_diffrn_reflns_limit_h_max 10
_diffrn_reflns_limit_h_min -10
_diffrn_reflns_limit_k_max 19
_diffrn_reflns_limit_k_min -19
_diffrn_reflns_limit_l_max 19
_diffrn_reflns_limit_l_min -19
_diffrn_reflns_number 18904
_diffrn_reflns_theta_max 28.24
_diffrn_reflns_theta_min 1.48
_exptl_absorpt_coefficient_mu 0.617
_exptl_crystal_density_diffrn 1.296
_exptl_crystal_F_000 664
_exptl_crystal_size_max 0.89
_exptl_crystal_size_mid 0.39
_exptl_crystal_size_min 0.39
_refine_diff_density_max 0.356
_refine_diff_density_min -0.339
_refine_diff_density_rms 0.048
_refine_ls_extinction_coef 0.0030(7)
_refine_ls_extinction_expression Fc^*^=kFc[1+0.001xFc^2^\l^3^/sin(2\q)]^-1/4^
_refine_ls_extinction_method SHELXL
_refine_ls_goodness_of_fit_all 1.057
_refine_ls_goodness_of_fit_obs 1.126
_refine_ls_matrix_type full
_refine_ls_number_parameters 382
_refine_ls_number_reflns 7554
_refine_ls_number_restraints 0
_refine_ls_restrained_S_all 1.057
_refine_ls_restrained_S_obs 1.126
_refine_ls_R_factor_all 0.0394
_refine_ls_R_factor_obs 0.0308
_refine_ls_shift/esd_max -0.046
_refine_ls_shift/esd_mean 0.005
_refine_ls_structure_factor_coef Fsqd
_refine_ls_weighting_details 'w=1/[\s^2^(Fo^2^)+(0.0479P)^2^+0.2110P] where P=(Fo^2^+2Fc^2^)/3'
_refine_ls_weighting_scheme calc
_refine_ls_wR_factor_all 0.0891
_refine_ls_wR_factor_obs 0.0863
_reflns_number_observed 6293
_reflns_number_total 7554
_reflns_observed_criterion >2sigma(I)
_cod_data_source_file ic981364j_08.cif
_cod_data_source_block (TMP)2TiCl2
_cod_depositor_comments
;
The following automatic conversions were performed:

'_refine_ls_weighting_scheme' value 'calc
w=1/[\s^2^(Fo^2^)+(0.0479P)^2^+0.2110P] where P=(Fo^2^+2Fc^2^)/3' was
changed to 'calc'. New tag '_refine_ls_weighting_details' was
created. The value of the new tag was set to
'w=1/[\s^2^(Fo^2^)+(0.0479P)^2^+0.2110P] where P=(Fo^2^+2Fc^2^)/3'.

Automatic conversion script
Id: cif_fix_values 3143 2015-03-26 13:38:13Z robertas 
;
_cod_database_code 4322535

loop_
_symmetry_equiv_pos_as_xyz
'x, y, z'
'-x, -y, -z'

loop_
_atom_site_aniso_label
_atom_site_aniso_U_11
_atom_site_aniso_U_22
_atom_site_aniso_U_33
_atom_site_aniso_U_23
_atom_site_aniso_U_13
_atom_site_aniso_U_12
Ti1 0.02141(13) 0.01836(13) 0.01401(12) -0.00478(10) 0.00104(9) -0.00396(10)
Cl1 0.0262(2) 0.0243(2) 0.0227(2) -0.00346(14) 0.00462(14) -0.00664(14)
Cl2 0.0298(2) 0.0230(2) 0.0173(2) -0.00631(13) -0.00198(13) -0.00651(14)
O2 0.0329(6) 0.0258(5) 0.0179(5) -0.0072(4) -0.0030(4) -0.0028(4)
C19 0.081(2) 0.0418(11) 0.0197(8) -0.0095(8) -0.0078(9) -0.0030(10)
C18 0.0344(8) 0.0309(8) 0.0172(7) -0.0046(6) -0.0029(6) -0.0025(7)
C17 0.0391(9) 0.0258(8) 0.0195(7) -0.0011(6) -0.0022(6) -0.0001(7)
C16 0.0281(8) 0.0248(8) 0.0251(8) -0.0072(6) 0.0005(6) -0.0015(6)
C15 0.0495(11) 0.0256(9) 0.0336(9) -0.0070(7) 0.0008(8) 0.0070(8)
N2 0.0214(6) 0.0218(6) 0.0188(6) -0.0078(5) 0.0016(5) -0.0037(5)
C20 0.0241(7) 0.0188(7) 0.0196(7) -0.0077(5) 0.0014(5) -0.0004(6)
C25 0.0273(8) 0.0215(7) 0.0268(8) -0.0119(6) -0.0004(6) -0.0020(6)
C28 0.0343(9) 0.0314(9) 0.0429(10) -0.0198(8) 0.0021(7) -0.0119(7)
C24 0.0401(9) 0.0293(8) 0.0275(8) -0.0159(7) -0.0042(7) 0.0021(7)
C23 0.0460(10) 0.0306(9) 0.0237(8) -0.0111(7) 0.0047(7) 0.0045(8)
C27 0.0678(14) 0.0538(12) 0.0285(10) -0.0175(9) 0.0120(9) 0.0045(11)
C22 0.0314(9) 0.0334(9) 0.0326(9) -0.0113(7) 0.0124(7) -0.0032(7)
C21 0.0230(7) 0.0251(8) 0.0306(8) -0.0117(6) 0.0040(6) -0.0020(6)
C26 0.0224(8) 0.0414(10) 0.0516(11) -0.0241(9) 0.0016(7) -0.0060(7)
O1 0.0215(5) 0.0232(5) 0.0189(5) -0.0063(4) 0.0026(4) -0.0051(4)
C5 0.0270(8) 0.0363(9) 0.0223(7) -0.0070(7) 0.0050(6) -0.0097(7)
C4 0.0247(7) 0.0262(7) 0.0169(7) -0.0079(6) 0.0009(5) -0.0102(6)
C3 0.0301(8) 0.0211(7) 0.0184(7) -0.0050(6) 0.0024(6) -0.0085(6)
C2 0.0249(7) 0.0220(7) 0.0200(7) -0.0087(6) -0.0014(6) -0.0047(6)
C1 0.0392(9) 0.0222(8) 0.0296(8) -0.0098(6) 0.0043(7) -0.0034(7)
N1 0.0200(6) 0.0227(6) 0.0171(6) -0.0088(5) 0.0012(4) -0.0043(5)
C6 0.0205(7) 0.0211(7) 0.0181(7) -0.0090(5) 0.0027(5) -0.0021(5)
C11 0.0237(7) 0.0268(8) 0.0234(7) -0.0127(6) -0.0005(6) -0.0021(6)
C14 0.0273(8) 0.0431(10) 0.0360(9) -0.0244(8) -0.0031(7) -0.0071(7)
C10 0.0339(8) 0.0329(8) 0.0198(7) -0.0130(6) -0.0003(6) -0.0006(7)
C9 0.0326(8) 0.0311(8) 0.0251(8) -0.0105(7) 0.0096(6) -0.0015(7)
C13 0.0490(11) 0.0515(12) 0.0311(9) -0.0136(9) 0.0185(8) -0.0057(9)
C8 0.0200(7) 0.0334(9) 0.0340(9) -0.0132(7) 0.0060(6) -0.0045(6)
C7 0.0203(7) 0.0254(7) 0.0262(8) -0.0111(6) -0.0007(6) -0.0020(6)
C12 0.0260(8) 0.0370(9) 0.0355(9) -0.0176(7) -0.0081(7) -0.0008(7)
C1S 0.0487(13) 0.0591(15) 0.064(2) -0.0046(12) -0.0155(11) -0.0050(11)
Cl1A 0.0496(11) 0.0411(11) 0.0756(13) -0.0157(8) -0.0202(8) -0.0004(5)
Cl1B 0.107(4) 0.103(4) 0.131(6) -0.061(3) -0.060(4) 0.028(3)
Cl2A 0.0971(11) 0.0475(8) 0.0520(9) -0.0198(6) -0.0142(8) -0.0126(7)
Cl2B 0.241(8) 0.063(3) 0.207(7) -0.089(3) -0.155(7) 0.060(3)

loop_
_atom_site_label
_atom_site_type_symbol
_atom_site_fract_x
_atom_site_fract_y
_atom_site_fract_z
_atom_site_U_iso_or_equiv
_atom_site_thermal_displace_type
_atom_site_occupancy
_atom_site_calc_flag
_atom_site_refinement_flags
_atom_site_disorder_group
Ti1 Ti 0.47519(3) 0.24944(2) 0.24323(2) 0.01841(8) Uani 1 d . .
Cl1 Cl 0.69360(5) 0.33262(3) 0.16191(3) 0.02619(9) Uani 1 d . .
Cl2 Cl 0.59951(5) 0.21203(3) 0.39303(2) 0.02339(9) Uani 1 d . .
O2 O 0.37386(14) 0.28877(8) 0.12278(7) 0.0261(2) Uani 1 d . .
C19 C 0.3502(3) 0.3747(2) -0.04902(12) 0.0489(5) Uani 1 d . .
H19A H 0.3274(20) 0.4428(2) -0.09731(15) 0.073 Uiso 1 calc R .
H19B H 0.2667(14) 0.3380(10) -0.0533(4) 0.073 Uiso 1 calc R .
H19C H 0.4624(7) 0.3416(11) -0.0616(5) 0.073 Uiso 1 calc R .
C18 C 0.3409(2) 0.37749(12) 0.05115(11) 0.0293(3) Uani 1 d . .
C17 C 0.2986(2) 0.46292(12) 0.06910(11) 0.0312(4) Uani 1 d . .
H18 H 0.2869(2) 0.52448(12) 0.01514(11) 0.037 Uiso 1 calc R .
C16 C 0.2704(2) 0.46551(11) 0.16464(11) 0.0273(3) Uani 1 d . .
C15 C 0.1745(3) 0.56342(13) 0.17025(13) 0.0399(4) Uani 1 d . .
H15A H 0.0584(5) 0.5570(4) 0.1920(10) 0.060 Uiso 1 calc R .
H15B H 0.1756(15) 0.6167(2) 0.1059(3) 0.060 Uiso 1 calc R .
H15C H 0.2280(11) 0.5795(5) 0.2164(8) 0.060 Uiso 1 calc R .
N2 N 0.31915(15) 0.38764(9) 0.24399(8) 0.0209(2) Uani 1 d . .
C20 C 0.2611(2) 0.39269(10) 0.33765(10) 0.0214(3) Uani 1 d . .
C25 C 0.3599(2) 0.42335(11) 0.38807(11) 0.0248(3) Uani 1 d . .
C28 C 0.5192(2) 0.46149(13) 0.34240(13) 0.0337(4) Uani 1 d . .
H28A H 0.5885(7) 0.4587(9) 0.3933(2) 0.051 Uiso 1 calc R .
H28B H 0.4906(2) 0.5304(3) 0.2965(7) 0.051 Uiso 1 calc R .
H28C H 0.5815(8) 0.4200(6) 0.3079(8) 0.051 Uiso 1 calc R .
C24 C 0.3059(2) 0.41894(12) 0.48178(12) 0.0318(4) Uani 1 d . .
H24 H 0.3712(2) 0.43995(12) 0.51628(12) 0.038 Uiso 1 calc R .
C23 C 0.1595(2) 0.38469(13) 0.52608(12) 0.0355(4) Uani 1 d . .
C27 C 0.1054(3) 0.3768(2) 0.62914(14) 0.0530(6) Uani 1 d . .
H27A H 0.1776(13) 0.4079(10) 0.6520(4) 0.080 Uiso 1 calc R .
H27B H 0.1149(19) 0.3065(2) 0.6718(3) 0.080 Uiso 1 calc R .
H27C H -0.0112(7) 0.4107(10) 0.6300(2) 0.080 Uiso 1 calc R .
C22 C 0.0626(2) 0.35773(13) 0.47252(12) 0.0344(4) Uani 1 d . .
H22 H -0.0384(2) 0.33551(13) 0.50138(12) 0.041 Uiso 1 calc R .
C21 C 0.1081(2) 0.36207(11) 0.37808(12) 0.0266(3) Uani 1 d . .
C26 C -0.0069(2) 0.33925(14) 0.32040(14) 0.0366(4) Uani 1 d . .
H26A H 0.0595(3) 0.3005(8) 0.2843(8) 0.055 Uiso 1 calc R .
H26B H -0.0681(12) 0.40162(14) 0.2748(7) 0.055 Uiso 1 calc R .
H26C H -0.0869(11) 0.3008(8) 0.3647(2) 0.055 Uiso 1 calc R .
O1 O 0.31469(12) 0.17219(7) 0.31536(7) 0.0218(2) Uani 1 d . .
C5 C 0.1921(2) 0.06511(13) 0.45976(11) 0.0296(3) Uani 1 d . .
H5A H 0.2143(8) -0.0038(3) 0.5065(5) 0.044 Uiso 1 calc R .
H5B H 0.0854(3) 0.0779(9) 0.42874(15) 0.044 Uiso 1 calc R .
H5C H 0.1859(10) 0.1106(6) 0.4937(6) 0.044 Uiso 1 calc R .
C4 C 0.3311(2) 0.08138(11) 0.38363(10) 0.0219(3) Uani 1 d . .
C3 C 0.4643(2) 0.00848(11) 0.38139(10) 0.0236(3) Uani 1 d . .
H3 H 0.4760(2) -0.05355(11) 0.43476(10) 0.028 Uiso 1 calc R .
C2 C 0.5875(2) 0.02010(11) 0.30321(10) 0.0220(3) Uani 1 d . .
C1 C 0.6955(2) -0.07499(12) 0.29847(12) 0.0311(3) Uani 1 d . .
H1A H 0.6552(10) -0.0907(5) 0.2478(6) 0.047 Uiso 1 calc R .
H1B H 0.6888(12) -0.1298(2) 0.3613(3) 0.047 Uiso 1 calc R .
H1C H 0.8121(3) -0.0659(3) 0.2833(9) 0.047 Uiso 1 calc R .
N1 N 0.60433(15) 0.10817(9) 0.23614(8) 0.0196(2) Uani 1 d . .
C6 C 0.7132(2) 0.11029(10) 0.15162(10) 0.0200(3) Uani 1 d . .
C11 C 0.6439(2) 0.10753(11) 0.07034(11) 0.0240(3) Uani 1 d . .
C14 C 0.4666(2) 0.08951(13) 0.07435(13) 0.0323(4) Uani 1 d . .
H14A H 0.3899(3) 0.1335(6) 0.1016(8) 0.048 Uiso 1 calc R .
H14B H 0.4624(4) 0.0200(3) 0.1154(7) 0.048 Uiso 1 calc R .
H14C H 0.4331(6) 0.1033(9) 0.0086(2) 0.048 Uiso 1 calc R .
C10 C 0.7447(2) 0.11889(12) -0.01393(11) 0.0289(3) Uani 1 d . .
H10 H 0.6990(2) 0.11786(12) -0.06923(11) 0.035 Uiso 1 calc R .
C9 C 0.9110(2) 0.13174(12) -0.01916(12) 0.0312(4) Uani 1 d . .
C13 C 1.0167(3) 0.1455(2) -0.11222(13) 0.0466(5) Uani 1 d . .
H13A H 1.0684(15) 0.0802(2) -0.1139(5) 0.070 Uiso 1 calc R .
H13B H 1.1045(12) 0.1823(10) -0.1144(5) 0.070 Uiso 1 calc R .
H13C H 0.9453(4) 0.1828(10) -0.16834(13) 0.070 Uiso 1 calc R .
C8 C 0.9770(2) 0.13001(12) 0.06356(12) 0.0296(3) Uani 1 d . .
H8 H 1.0907(2) 0.13676(12) 0.06137(12) 0.035 Uiso 1 calc R .
C7 C 0.8819(2) 0.11865(11) 0.15029(11) 0.0239(3) Uani 1 d . .
C12 C 0.9619(2) 0.11411(13) 0.23899(12) 0.0318(4) Uani 1 d . .
H12A H 1.0036(14) 0.04453(14) 0.2796(5) 0.048 Uiso 1 calc R .
H12B H 0.8785(5) 0.1445(8) 0.2763(5) 0.048 Uiso 1 calc R .
H12C H 1.0554(10) 0.1503(8) 0.21856(13) 0.048 Uiso 1 calc R .
C1S C 0.6487(3) 0.2460(2) 0.6172(2) 0.0626(6) Uani 1 d . .
H1S H 0.5529(34) 0.2353(19) 0.5868(19) 0.076(8) Uiso 1 d . .
H2S H 0.6844(41) 0.3106(25) 0.5859(24) 0.108(11) Uiso 1 d . .
Cl1A Cl 0.8286(3) 0.15078(15) 0.6294(3) 0.0572(9) Uani 0.68(2) d P .
Cl1B Cl 0.8113(16) 0.1491(6) 0.6580(17) 0.111(3) Uani 0.32(2) d P .
Cl2A Cl 0.5551(3) 0.2501(2) 0.72846(11) 0.0643(6) Uani 0.700(11) d P .
Cl2B Cl 0.5733(13) 0.2713(7) 0.7235(6) 0.160(4) Uani 0.300(11) d P .

loop_
_atom_type_symbol
_atom_type_description
_atom_type_scat_dispersion_real
_atom_type_scat_dispersion_imag
_atom_type_scat_source
C C 0.0033 0.0016 'International Tables Vol C Tables 4.2.6.8 and 6.1.1.4'
H H 0.0000 0.0000 'International Tables Vol C Tables 4.2.6.8 and 6.1.1.4'
N N 0.0061 0.0033 'International Tables Vol C Tables 4.2.6.8 and 6.1.1.4'
O O 0.0106 0.0060 'International Tables Vol C Tables 4.2.6.8 and 6.1.1.4'
Cl Cl 0.1484 0.1585 'International Tables Vol C Tables 4.2.6.8 and 6.1.1.4'
Ti Ti 0.2776 0.4457 'International Tables Vol C Tables 4.2.6.8 and 6.1.1.4'

loop_
_geom_angle_atom_site_label_1
_geom_angle_atom_site_label_2
_geom_angle_atom_site_label_3
_geom_angle
_geom_angle_site_symmetry_1
_geom_angle_site_symmetry_3
_geom_angle_publ_flag
O1 Ti1 O2 94.51(5) . . ?
O1 Ti1 N1 82.40(4) . . ?
O2 Ti1 N1 92.32(4) . . ?
O1 Ti1 N2 93.18(4) . . ?
O2 Ti1 N2 82.52(5) . . ?
N1 Ti1 N2 172.95(5) . . ?
O1 Ti1 Cl1 174.59(3) . . ?
O2 Ti1 Cl1 89.25(4) . . ?
N1 Ti1 Cl1 93.59(3) . . ?
N2 Ti1 Cl1 91.15(3) . . ?
O1 Ti1 Cl2 87.48(3) . . ?
O2 Ti1 Cl2 175.96(4) . . ?
N1 Ti1 Cl2 91.42(3) . . ?
N2 Ti1 Cl2 93.87(3) . . ?
Cl1 Ti1 Cl2 89.008(15) . . ?
C18 O2 Ti1 130.77(10) . . ?
O2 C18 C17 121.56(14) . . ?
O2 C18 C19 114.76(14) . . ?
C17 C18 C19 123.65(15) . . ?
C18 C17 C16 123.94(14) . . ?
N2 C16 C17 122.79(14) . . ?
N2 C16 C15 121.20(14) . . ?
C17 C16 C15 115.98(14) . . ?
C16 N2 C20 118.42(12) . . ?
C16 N2 Ti1 123.94(10) . . ?
C20 N2 Ti1 117.60(9) . . ?
C25 C20 C21 121.33(13) . . ?
C25 C20 N2 120.17(13) . . ?
C21 C20 N2 118.44(13) . . ?
C24 C25 C20 118.19(14) . . ?
C24 C25 C28 120.54(14) . . ?
C20 C25 C28 121.27(13) . . ?
C23 C24 C25 122.2(2) . . ?
C24 C23 C22 117.79(15) . . ?
C24 C23 C27 121.8(2) . . ?
C22 C23 C27 120.4(2) . . ?
C23 C22 C21 122.7(2) . . ?
C22 C21 C20 117.64(15) . . ?
C22 C21 C26 120.75(15) . . ?
C20 C21 C26 121.55(14) . . ?
C4 O1 Ti1 131.58(9) . . ?
O1 C4 C3 121.10(13) . . ?
O1 C4 C5 115.22(13) . . ?
C3 C4 C5 123.65(13) . . ?
C4 C3 C2 123.99(13) . . ?
N1 C2 C3 122.72(13) . . ?
N1 C2 C1 120.82(13) . . ?
C3 C2 C1 116.42(13) . . ?
C2 N1 C6 118.01(12) . . ?
C2 N1 Ti1 123.99(9) . . ?
C6 N1 Ti1 117.99(9) . . ?
C7 C6 C11 121.15(13) . . ?
C7 C6 N1 120.26(12) . . ?
C11 C6 N1 118.55(12) . . ?
C10 C11 C6 118.31(14) . . ?
C10 C11 C14 120.29(14) . . ?
C6 C11 C14 121.37(13) . . ?
C11 C10 C9 121.98(14) . . ?
C8 C9 C10 118.06(14) . . ?
C8 C9 C13 121.2(2) . . ?
C10 C9 C13 120.8(2) . . ?
C9 C8 C7 122.49(14) . . ?
C8 C7 C6 117.89(13) . . ?
C8 C7 C12 120.18(14) . . ?
C6 C7 C12 121.93(13) . . ?
Cl1B C1S Cl2A 100.7(9) . . ?
Cl1B C1S Cl1A 13.9(8) . . ?
Cl2A C1S Cl1A 114.6(2) . . ?
Cl1B C1S Cl2B 103.4(9) . . ?
Cl2A C1S Cl2B 11.4(4) . . ?
Cl1A C1S Cl2B 117.0(3) . . ?

loop_
_geom_bond_atom_site_label_1
_geom_bond_atom_site_label_2
_geom_bond_distance
_geom_bond_site_symmetry_2
_geom_bond_publ_flag
Ti1 O1 1.8874(10) . ?
Ti1 O2 1.8902(10) . ?
Ti1 N1 2.1745(12) . ?
Ti1 N2 2.1764(12) . ?
Ti1 Cl1 2.3401(4) . ?
Ti1 Cl2 2.3760(4) . ?
O2 C18 1.331(2) . ?
C19 C18 1.506(2) . ?
C18 C17 1.363(2) . ?
C17 C16 1.435(2) . ?
C16 N2 1.321(2) . ?
C16 C15 1.526(2) . ?
N2 C20 1.453(2) . ?
C20 C25 1.407(2) . ?
C20 C21 1.412(2) . ?
C25 C24 1.402(2) . ?
C25 C28 1.516(2) . ?
C24 C23 1.396(3) . ?
C23 C22 1.396(3) . ?
C23 C27 1.521(2) . ?
C22 C21 1.400(2) . ?
C21 C26 1.510(2) . ?
O1 C4 1.327(2) . ?
C5 C4 1.504(2) . ?
C4 C3 1.369(2) . ?
C3 C2 1.437(2) . ?
C2 N1 1.327(2) . ?
C2 C1 1.520(2) . ?
N1 C6 1.456(2) . ?
C6 C7 1.407(2) . ?
C6 C11 1.413(2) . ?
C11 C10 1.400(2) . ?
C11 C14 1.518(2) . ?
C10 C9 1.400(2) . ?
C9 C8 1.391(2) . ?
C9 C13 1.520(2) . ?
C8 C7 1.406(2) . ?
C7 C12 1.513(2) . ?
C1S Cl1B 1.701(8) . ?
C1S Cl2A 1.769(3) . ?
C1S Cl1A 1.780(4) . ?
C1S Cl2B 1.786(8) . ?
